data_4517231
loop_
_publ_author_name
'Alice Heskia'
'Thierry Maris'
'James D. Wuest'

_publ_section_title
;
 Foiling Normal Patterns of Crystallization by Design. Polymorphism of
 Phosphangulene Chalcogenides
;
_journal_name_full 'Cryst. Growth & Design'
_journal_page_first 5390
_journal_page_last 5406
_journal_paper_doi 10.1021/acs.cgd.9b00907
_journal_volume 19
_journal_year 2019
_chemical_formula_moiety 'C18 H9 O3.5 P'
_chemical_formula_sum 'C18 H9 O3.5 P'
_chemical_formula_weight 312.28
_chemical_name_systematic 'phosphangulene oxide : phosphangulene 0.50:0.50'
_space_group_crystal_system orthorhombic
_space_group_IT_number 61
_space_group_name_Hall '-P 2ac 2ab'
_space_group_name_H-M_alt 'P b c a'
_atom_sites_solution_hydrogens geom
_atom_sites_solution_primary dual
_audit_contact_author_name
;
;
_audit_creation_date 2018-11-13
_audit_creation_method
;
Olex2 1.2
(compiled 2018.05.29 svn.r3508 for OlexSys, GUI svn.r5506)
;
_cell_angle_alpha 90
_cell_angle_beta 90
_cell_angle_gamma 90
_cell_formula_units_Z 8
_cell_length_a 12.0382(8)
_cell_length_b 7.4286(5)
_cell_length_c 29.694(2)
_cell_measurement_reflns_used 9810
_cell_measurement_temperature 150
_cell_measurement_theta_max 54.803
_cell_measurement_theta_min 2.590
_cell_volume 2655.4(3)
_computing_cell_refinement
;       
SAINT (2013) V8.37A; Integration Software for Single Crystal Data. 
Bruker AXS Inc., Madison, WI 53719-1173.'
;
_computing_data_collection
;
APEX 2 (2013) Bruker AXS Inc., Madison, WI 53719-1173.
;
_computing_data_reduction
;
SAINT (2013) V8.37A; Integration Software for Single Crystal Data. 
Bruker AXS Inc., Madison, WI 53719-1173.
;
_computing_molecular_graphics 'Olex2 (Dolomanov et al., 2009)'
_computing_publication_material 'Olex2 (Dolomanov et al., 2009)'
_computing_structure_refinement 'XL (Sheldrick, 2008)'
_computing_structure_solution 'XT (Sheldrick, 2015)'
_diffrn_ambient_temperature 150
_diffrn_detector 'CMOS Area detector'
_diffrn_detector_area_resol_mean 10.24
_diffrn_detector_type 'Bruker Photon 100 CMOS Detector'
_diffrn_measured_fraction_theta_full 0.995
_diffrn_measured_fraction_theta_max 0.991
_diffrn_measurement_device 'k-geometry diffractometer'
_diffrn_measurement_device_type 'Bruker Venture Metaljet'
_diffrn_measurement_method '\w and \f scans'
_diffrn_radiation_collimation 'Focusing mirrors'
_diffrn_radiation_monochromator 'Helios MX Mirror Optics'
_diffrn_radiation_probe x-ray
_diffrn_radiation_type GaK\a
_diffrn_radiation_wavelength 1.34139
_diffrn_reflns_av_R_equivalents 0.0605
_diffrn_reflns_av_unetI/netI 0.0285
_diffrn_reflns_Laue_measured_fraction_full 0.995
_diffrn_reflns_Laue_measured_fraction_max 0.991
_diffrn_reflns_limit_h_max 14
_diffrn_reflns_limit_h_min -14
_diffrn_reflns_limit_k_max 9
_diffrn_reflns_limit_k_min -8
_diffrn_reflns_limit_l_max 36
_diffrn_reflns_limit_l_min -35
_diffrn_reflns_number 26465
_diffrn_reflns_point_group_measured_fraction_full 0.995
_diffrn_reflns_point_group_measured_fraction_max 0.991
_diffrn_reflns_theta_full 53.594
_diffrn_reflns_theta_max 55.025
_diffrn_reflns_theta_min 2.589
_diffrn_source 'Metal Jet'
_diffrn_source_target Ga
_diffrn_source_type 'Gallium Liquid Metal Jet Source'
_exptl_absorpt_coefficient_mu 1.287
_exptl_absorpt_correction_T_max 0.7508
_exptl_absorpt_correction_T_min 0.5061
_exptl_absorpt_correction_type multi-scan
_exptl_absorpt_process_details
;   
SADABS-2016/2 (Bruker,2016/2) was used for absorption correction. 
wR2(int) was 0.1518 before and 0.1003 after correction. 
The Ratio of minimum to maximum transmission is 0.6741. 
The \l/2 correction factor is Not present.'
;
_exptl_crystal_colour 'clear light colourless'
_exptl_crystal_colour_lustre clear
_exptl_crystal_colour_modifier light
_exptl_crystal_colour_primary colourless
_exptl_crystal_density_diffrn 1.562
_exptl_crystal_description Block
_exptl_crystal_F_000 1280
_exptl_crystal_size_max 0.25
_exptl_crystal_size_mid 0.18
_exptl_crystal_size_min 0.08
_refine_diff_density_max 0.422
_refine_diff_density_min -0.455
_refine_diff_density_rms 0.092
_refine_ls_extinction_coef 0.0044(4)
_refine_ls_extinction_expression Fc^*^=kFc[1+0.001xFc^2^\l^3^/sin(2\q)]^-1/4^
_refine_ls_extinction_method 'SHELXL-2018/3 (Sheldrick 2018)'
_refine_ls_goodness_of_fit_ref 1.152
_refine_ls_hydrogen_treatment constr
_refine_ls_matrix_type full
_refine_ls_number_parameters 210
_refine_ls_number_reflns 2505
_refine_ls_number_restraints 0
_refine_ls_restrained_S_all 1.152
_refine_ls_R_factor_all 0.0646
_refine_ls_R_factor_gt 0.0624
_refine_ls_shift/su_max 0.000
_refine_ls_shift/su_mean 0.000
_refine_ls_structure_factor_coef Fsqd
_refine_ls_weighting_details 'w=1/[\s^2^(Fo^2^)+(0.0561P)^2^+6.3612P] where P=(Fo^2^+2Fc^2^)/3'
_refine_ls_weighting_scheme calc
_refine_ls_wR_factor_gt 0.1620
_refine_ls_wR_factor_ref 0.1636
_reflns_Friedel_coverage 0.000
_reflns_Friedel_fraction_full .
_reflns_Friedel_fraction_max .
_reflns_number_gt 2388
_reflns_number_total 2505
_reflns_threshold_expression 'I > 2\s(I)'
_cod_data_source_file phango_phang_jw21275.cif
_cod_data_source_block jw21275
_cod_depositor_comments
;
The following automatic conversions were performed:

data item '_diffrn_radiation_probe' value 'X-ray' was changed to
'x-ray' in accordance with the built-in table derived from the CIF
Core dictionary named 'cif_core.dic' version 2.4.5 last updated on
2014-11-21.

Automatic conversion script
Id: cif_fix_values 6909 2019-04-08 15:41:33Z antanas 
;
_cod_original_formula_sum 'C18 H9 O3.50 P'
_cod_database_code 4517231

loop_
_space_group_symop_id
_space_group_symop_operation_xyz
1 'x, y, z'
2 '-x+1/2, -y, z+1/2'
3 '-x, y+1/2, -z+1/2'
4 'x+1/2, -y+1/2, -z'
5 '-x, -y, -z'
6 'x-1/2, y, -z-1/2'
7 'x, -y-1/2, z-1/2'
8 '-x-1/2, y-1/2, z'

loop_
_atom_site_label
_atom_site_type_symbol
_atom_site_fract_x
_atom_site_fract_y
_atom_site_fract_z
_atom_site_U_iso_or_equiv
_atom_site_adp_type
_atom_site_occupancy
_atom_site_site_symmetry_order
_atom_site_calc_flag
_atom_site_refinement_flags_posn
_atom_site_refinement_flags_adp
_atom_site_refinement_flags_occupancy
_atom_site_disorder_assembly
_atom_site_disorder_group
P1A P 0.51787(7) 0.51030(13) 0.62194(3) 0.0336(3) Uani 1 1 d . . . . .
O1A O 0.38864(19) 0.7520(3) 0.56073(7) 0.0368(6) Uani 1 1 d . . . . .
O2A O 0.7486(2) 0.4855(3) 0.58424(7) 0.0363(6) Uani 1 1 d . . . . .
O3A O 0.53542(19) 0.6990(3) 0.71101(7) 0.0358(6) Uani 1 1 d . . . . .
O4A O 0.4644(4) 0.3448(6) 0.62459(14) 0.0302(16) Uani 0.504(9) 1 d . . . . .
C1A C 0.5625(3) 0.5926(4) 0.56913(11) 0.0320(7) Uani 1 1 d . . . . .
C2A C 0.4918(3) 0.6986(4) 0.54316(11) 0.0324(7) Uani 1 1 d . . . . .
C3A C 0.5222(3) 0.7515(5) 0.50063(12) 0.0348(7) Uani 1 1 d . . . . .
H3A H 0.473131 0.819653 0.482283 0.042 Uiso 1 1 calc R . . . .
C4A C 0.6273(3) 0.7024(5) 0.48508(12) 0.0364(8) Uani 1 1 d . . . . .
H4A H 0.647274 0.731227 0.454983 0.044 Uiso 1 1 calc R . . . .
C5A C 0.7037(3) 0.6128(5) 0.51202(11) 0.0354(7) Uani 1 1 d . . . . .
H5A H 0.776312 0.586927 0.501299 0.042 Uiso 1 1 calc R . . . .
C6A C 0.6712(3) 0.5622(4) 0.55490(11) 0.0317(7) Uani 1 1 d . . . . .
C7A C 0.6425(3) 0.5624(4) 0.65083(11) 0.0302(7) Uani 1 1 d . . . . .
C8A C 0.7443(3) 0.5408(4) 0.62912(11) 0.0317(7) Uani 1 1 d . . . . .
C9A C 0.8423(3) 0.5784(4) 0.65169(11) 0.0333(7) Uani 1 1 d . . . . .
H9A H 0.912264 0.558582 0.637708 0.040 Uiso 1 1 calc R . . . .
C10A C 0.8359(3) 0.6457(5) 0.69523(12) 0.0359(8) Uani 1 1 d . . . . .
H10A H 0.902739 0.664807 0.711567 0.043 Uiso 1 1 calc R . . . .
C11A C 0.7351(3) 0.6861(5) 0.71576(11) 0.0354(7) Uani 1 1 d . . . . .
H11A H 0.732745 0.738913 0.744886 0.042 Uiso 1 1 calc R . . . .
C12A C 0.6382(3) 0.6470(4) 0.69247(11) 0.0311(7) Uani 1 1 d . . . . .
C13A C 0.4457(3) 0.7085(4) 0.63814(11) 0.0309(7) Uani 1 1 d . . . . .
C14A C 0.3861(3) 0.8035(5) 0.60617(11) 0.0320(7) Uani 1 1 d . . . . .
C15A C 0.3241(3) 0.9518(5) 0.61877(11) 0.0343(7) Uani 1 1 d . . . . .
H15A H 0.279860 1.014482 0.597437 0.041 Uiso 1 1 calc R . . . .
C16A C 0.3283(3) 1.0067(5) 0.66353(12) 0.0374(8) Uani 1 1 d . . . . .
H16A H 0.282942 1.104286 0.672976 0.045 Uiso 1 1 calc R . . . .
C17A C 0.3972(3) 0.9229(5) 0.69495(11) 0.0357(8) Uani 1 1 d . . . . .
H17A H 0.401687 0.965864 0.725033 0.043 Uiso 1 1 calc R . . . .
C18A C 0.4584(3) 0.7769(5) 0.68132(11) 0.0319(7) Uani 1 1 d . . . . .

loop_
_atom_site_aniso_label
_atom_site_aniso_U_11
_atom_site_aniso_U_22
_atom_site_aniso_U_33
_atom_site_aniso_U_23
_atom_site_aniso_U_13
_atom_site_aniso_U_12
P1A 0.0313(5) 0.0331(5) 0.0364(5) -0.0012(3) -0.0014(3) 0.0010(3)
O1A 0.0337(12) 0.0416(14) 0.0352(12) -0.0039(10) -0.0021(10) 0.0051(10)
O2A 0.0335(11) 0.0364(13) 0.0391(12) -0.0039(10) -0.0009(10) 0.0064(10)
O3A 0.0364(12) 0.0381(13) 0.0331(12) 0.0025(10) -0.0001(9) 0.0017(10)
O4A 0.036(3) 0.014(2) 0.041(3) 0.0045(17) -0.0027(18) -0.0058(17)
C1A 0.0323(16) 0.0260(16) 0.0377(17) -0.0078(13) -0.0021(13) -0.0022(13)
C2A 0.0328(16) 0.0271(17) 0.0372(17) -0.0078(14) -0.0023(13) -0.0004(13)
C3A 0.0384(18) 0.0281(16) 0.0378(17) 0.0002(13) -0.0031(14) -0.0013(14)
C4A 0.0421(18) 0.0303(17) 0.0370(17) -0.0011(14) 0.0023(14) -0.0047(14)
C5A 0.0363(17) 0.0308(17) 0.0390(17) -0.0041(14) 0.0036(14) -0.0029(14)
C6A 0.0311(16) 0.0247(16) 0.0394(17) -0.0031(13) -0.0011(13) -0.0004(13)
C7A 0.0336(16) 0.0212(15) 0.0357(16) 0.0026(12) -0.0007(13) 0.0002(13)
C8A 0.0337(16) 0.0240(15) 0.0375(16) 0.0016(13) -0.0013(14) 0.0006(13)
C9A 0.0317(16) 0.0246(16) 0.0438(18) 0.0033(14) 0.0007(14) 0.0018(13)
C10A 0.0340(17) 0.0273(17) 0.0463(19) 0.0045(14) -0.0078(14) -0.0015(14)
C11A 0.0399(18) 0.0302(17) 0.0361(16) 0.0036(14) -0.0033(14) -0.0026(14)
C12A 0.0323(16) 0.0244(15) 0.0367(16) 0.0063(13) 0.0004(13) -0.0006(13)
C13A 0.0280(15) 0.0263(16) 0.0383(17) 0.0005(13) 0.0016(13) 0.0004(13)
C14A 0.0294(15) 0.0301(17) 0.0366(17) -0.0023(13) 0.0003(13) -0.0022(13)
C15A 0.0328(17) 0.0292(17) 0.0408(18) 0.0020(14) 0.0003(13) 0.0020(14)
C16A 0.0347(17) 0.0314(18) 0.0463(19) -0.0035(15) 0.0038(14) 0.0018(14)
C17A 0.0342(17) 0.0376(19) 0.0352(17) -0.0033(14) 0.0046(13) -0.0038(15)
C18A 0.0299(15) 0.0320(17) 0.0339(16) 0.0051(13) 0.0009(12) -0.0029(13)

loop_
_atom_type_symbol
_atom_type_description
_atom_type_scat_dispersion_real
_atom_type_scat_dispersion_imag
_atom_type_scat_source
C C 0.0137 0.0067 'International Tables Vol C Tables 4.2.6.8 and 6.1.1.4'
H H 0.0000 0.0000 'International Tables Vol C Tables 4.2.6.8 and 6.1.1.4'
O O 0.0389 0.0241 'International Tables Vol C Tables 4.2.6.8 and 6.1.1.4'
P P 0.2543 0.3332 'International Tables Vol C Tables 4.2.6.8 and 6.1.1.4'

loop_
_geom_angle_atom_site_label_1
_geom_angle_atom_site_label_2
_geom_angle_atom_site_label_3
_geom_angle
_geom_angle_site_symmetry_1
_geom_angle_site_symmetry_3
O4A P1A C1A 119.8(2) . .
O4A P1A C7A 123.9(2) . .
O4A P1A C13A 119.4(2) . .
C1A P1A C7A 95.54(15) . .
C1A P1A C13A 95.88(15) . .
C7A P1A C13A 95.86(15) . .
C14A O1A C2A 117.0(2) . .
C8A O2A C6A 116.8(2) . .
C18A O3A C12A 116.6(2) . .
C2A C1A P1A 120.1(3) . .
C6A C1A P1A 119.9(3) . .
C6A C1A C2A 119.8(3) . .
C1A C2A O1A 119.6(3) . .
C3A C2A O1A 119.8(3) . .
C3A C2A C1A 120.5(3) . .
C2A C3A H3A 120.9 . .
C2A C3A C4A 118.1(3) . .
C4A C3A H3A 120.9 . .
C3A C4A H4A 118.8 . .
C5A C4A C3A 122.4(3) . .
C5A C4A H4A 118.8 . .
C4A C5A H5A 120.9 . .
C6A C5A C4A 118.2(3) . .
C6A C5A H5A 120.9 . .
C1A C6A O2A 120.2(3) . .
C5A C6A O2A 119.7(3) . .
C5A C6A C1A 120.1(3) . .
C8A C7A P1A 119.7(2) . .
C12A C7A P1A 119.9(2) . .
C12A C7A C8A 119.9(3) . .
C7A C8A O2A 120.5(3) . .
C9A C8A O2A 119.3(3) . .
C9A C8A C7A 120.1(3) . .
C8A C9A H9A 120.8 . .
C8A C9A C10A 118.4(3) . .
C10A C9A H9A 120.8 . .
C9A C10A H10A 118.8 . .
C9A C10A C11A 122.3(3) . .
C11A C10A H10A 118.8 . .
C10A C11A H11A 121.0 . .
C12A C11A C10A 118.0(3) . .
C12A C11A H11A 121.0 . .
C7A C12A O3A 120.4(3) . .
C11A C12A O3A 119.1(3) . .
C11A C12A C7A 120.5(3) . .
C14A C13A P1A 119.4(2) . .
C14A C13A C18A 120.3(3) . .
C18A C13A P1A 120.0(2) . .
C13A C14A O1A 120.6(3) . .
C15A C14A O1A 119.3(3) . .
C15A C14A C13A 120.1(3) . .
C14A C15A H15A 120.9 . .
C14A C15A C16A 118.2(3) . .
C16A C15A H15A 120.9 . .
C15A C16A H16A 119.0 . .
C15A C16A C17A 122.0(3) . .
C17A C16A H16A 119.0 . .
C16A C17A H17A 120.8 . .
C18A C17A C16A 118.3(3) . .
C18A C17A H17A 120.8 . .
C13A C18A O3A 120.1(3) . .
C17A C18A O3A 119.7(3) . .
C17A C18A C13A 120.2(3) . .

loop_
_geom_bond_atom_site_label_1
_geom_bond_atom_site_label_2
_geom_bond_distance
_geom_bond_site_symmetry_2
P1A O4A 1.390(4) .
P1A C1A 1.767(3) .
P1A C7A 1.772(3) .
P1A C13A 1.776(3) .
O1A C2A 1.404(4) .
O1A C14A 1.403(4) .
O2A C6A 1.397(4) .
O2A C8A 1.395(4) .
O3A C12A 1.408(4) .
O3A C18A 1.404(4) .
C1A C2A 1.393(5) .
C1A C6A 1.393(5) .
C2A C3A 1.372(5) .
C3A H3A 0.9500 .
C3A C4A 1.395(5) .
C4A H4A 0.9500 .
C4A C5A 1.389(5) .
C5A H5A 0.9500 .
C5A C6A 1.384(5) .
C7A C8A 1.394(5) .
C7A C12A 1.388(5) .
C8A C9A 1.385(5) .
C9A H9A 0.9500 .
C9A C10A 1.388(5) .
C10A H10A 0.9500 .
C10A C11A 1.391(5) .
C11A H11A 0.9500 .
C11A C12A 1.388(5) .
C13A C14A 1.384(5) .
C13A C18A 1.388(5) .
C14A C15A 1.382(5) .
C15A H15A 0.9500 .
C15A C16A 1.391(5) .
C16A H16A 0.9500 .
C16A C17A 1.395(5) .
C17A H17A 0.9500 .
C17A C18A 1.372(5) .

loop_
_geom_torsion_atom_site_label_1
_geom_torsion_atom_site_label_2
_geom_torsion_atom_site_label_3
_geom_torsion_atom_site_label_4
_geom_torsion
_geom_torsion_site_symmetry_1
_geom_torsion_site_symmetry_2
_geom_torsion_site_symmetry_3
_geom_torsion_site_symmetry_4
P1A C1A C2A O1A 5.2(4) . . . .
P1A C1A C2A C3A -174.9(3) . . . .
P1A C1A C6A O2A -7.4(4) . . . .
P1A C1A C6A C5A 174.4(3) . . . .
P1A C7A C8A O2A 2.7(4) . . . .
P1A C7A C8A C9A -178.9(3) . . . .
P1A C7A C12A O3A -2.9(4) . . . .
P1A C7A C12A C11A 179.0(3) . . . .
P1A C13A C14A O1A -4.5(4) . . . .
P1A C13A C14A C15A 176.1(3) . . . .
P1A C13A C18A O3A 5.6(4) . . . .
P1A C13A C18A C17A -175.7(3) . . . .
O1A C2A C3A C4A 177.3(3) . . . .
O1A C14A C15A C16A -176.1(3) . . . .
O2A C8A C9A C10A 175.4(3) . . . .
O4A P1A C1A C2A 90.0(3) . . . .
O4A P1A C1A C6A -94.6(3) . . . .
O4A P1A C7A C8A 94.3(3) . . . .
O4A P1A C7A C12A -94.3(3) . . . .
O4A P1A C13A C14A -90.7(3) . . . .
O4A P1A C13A C18A 95.8(3) . . . .
C1A P1A C7A C8A -37.5(3) . . . .
C1A P1A C7A C12A 133.8(3) . . . .
C1A P1A C13A C14A 38.5(3) . . . .
C1A P1A C13A C18A -135.0(3) . . . .
C1A C2A C3A C4A -2.6(5) . . . .
C2A O1A C14A C13A -41.0(4) . . . .
C2A O1A C14A C15A 138.4(3) . . . .
C2A C1A C6A O2A 168.0(3) . . . .
C2A C1A C6A C5A -10.2(5) . . . .
C2A C3A C4A C5A -4.2(5) . . . .
C3A C4A C5A C6A 3.7(5) . . . .
C4A C5A C6A O2A -174.6(3) . . . .
C4A C5A C6A C1A 3.5(5) . . . .
C6A O2A C8A C7A 41.7(4) . . . .
C6A O2A C8A C9A -136.7(3) . . . .
C6A C1A C2A O1A -170.2(3) . . . .
C6A C1A C2A C3A 9.7(5) . . . .
C7A P1A C1A C2A -135.4(3) . . . .
C7A P1A C1A C6A 39.9(3) . . . .
C7A P1A C13A C14A 134.7(3) . . . .
C7A P1A C13A C18A -38.8(3) . . . .
C7A C8A C9A C10A -3.1(5) . . . .
C8A O2A C6A C1A -39.1(4) . . . .
C8A O2A C6A C5A 139.1(3) . . . .
C8A C7A C12A O3A 168.4(3) . . . .
C8A C7A C12A C11A -9.7(5) . . . .
C8A C9A C10A C11A -3.8(5) . . . .
C9A C10A C11A C12A 3.9(5) . . . .
C10A C11A C12A O3A -175.2(3) . . . .
C10A C11A C12A C7A 2.9(5) . . . .
C12A O3A C18A C13A 40.3(4) . . . .
C12A O3A C18A C17A -138.5(3) . . . .
C12A C7A C8A O2A -168.7(3) . . . .
C12A C7A C8A C9A 9.8(5) . . . .
C13A P1A C1A C2A -39.0(3) . . . .
C13A P1A C1A C6A 136.4(3) . . . .
C13A P1A C7A C8A -134.0(3) . . . .
C13A P1A C7A C12A 37.3(3) . . . .
C13A C14A C15A C16A 3.2(5) . . . .
C14A O1A C2A C1A 40.5(4) . . . .
C14A O1A C2A C3A -139.4(3) . . . .
C14A C13A C18A O3A -167.9(3) . . . .
C14A C13A C18A C17A 10.9(5) . . . .
C14A C15A C16A C17A 3.5(5) . . . .
C15A C16A C17A C18A -3.0(5) . . . .
C16A C17A C18A O3A 174.6(3) . . . .
C16A C17A C18A C13A -4.2(5) . . . .
C18A O3A C12A C7A -41.9(4) . . . .
C18A O3A C12A C11A 136.3(3) . . . .
C18A C13A C14A O1A 169.0(3) . . . .
C18A C13A C14A C15A -10.4(5) . . . .

_cod_database_fobs_code 4517231
